data_1536311
loop_
_publ_author_name
'Juergens, B.'
'Schnick, W.'
'Irran, E.'
'Hoeppe, H.A.'

_publ_section_title
;
 Phase transition of a dicyanamide with rutile-like structure: syntheses
 and crystal structures of alpha- and beta- (Cd (N (C N)2)2)
;
_journal_name_full 'Zeitschrift fuer Anorganische und Allgemeine Chemie'
_journal_page_first 219
_journal_page_last 223
_journal_volume 630
_journal_year 2004
_chemical_formula_sum 'C4 Cd N6'
_chemical_name_systematic 'Cd (N (C N)2)2'
_space_group_IT_number 58
_symmetry_space_group_name_Hall '-P 2 2n'
_symmetry_space_group_name_H-M 'P n n m'
_cell_angle_alpha 90
_cell_angle_beta 90
_cell_angle_gamma 90
_cell_formula_units_Z 2
_cell_length_a 6.2462
_cell_length_b 7.5292
_cell_length_c 7.683
_cell_volume 361.323
_citation_journal_id_ASTM ZAACAB
_cod_data_source_file Juergens_ZAACAB_2004_1153.cif
_cod_data_source_block C4Cd1N6
_cod_original_formula_sum 'C4 Cd1 N6'
_cod_database_code 1536311

loop_
_symmetry_equiv_pos_as_xyz
x,y,z
-x,-y,z
x+1/2,-y+1/2,-z+1/2
-x+1/2,y+1/2,-z+1/2
-x,-y,-z
x,y,-z
-x-1/2,y-1/2,z-1/2
x-1/2,-y-1/2,z-1/2

loop_
_atom_site_label
_atom_site_type_symbol
_atom_site_fract_x
_atom_site_fract_y
_atom_site_fract_z
_atom_site_occupancy
_atom_site_U_iso_or_equiv
C1 C -0.2324 0.1384 0.3622 1 0.0
Cd1 Cd+2 0 0 0 1 0.0
N2 N+1 -0.3105 0.2003 0.5 1 0.0
N1 N-1 -0.2134 0.1097 0.2124 1 0.0
